data_7105677
loop_
_publ_author_name
'Chang-Hee Lee'
'Daniel Gryko'
'Youngmee Kim.'
'Sung-Jin Kim.'
'Seong-Doo Jeong.'
'Agnieszka Nowak-Krol'

_publ_section_title
;
 meso-Alkylidene (m-benzi)pentaphyrin : A modified pentaphyrin bearing
 exocyclic double bonds at meso-positions
;
_journal_name_full Chem.Commun.
_journal_page_first 8737
_journal_paper_doi 10.1039/c0cc03263h
_journal_volume 46
_journal_year 2010
_chemical_formula_sum 'C65 H53 F15 N4 O11 S3'
_chemical_formula_weight 1447.29
_chemical_name_systematic
;
?
;
_space_group_IT_number 2
_symmetry_cell_setting triclinic
_symmetry_space_group_name_Hall '-P 1'
_symmetry_space_group_name_H-M 'P -1'
_atom_sites_solution_hydrogens geom
_atom_sites_solution_primary direct
_atom_sites_solution_secondary difmap
_audit_creation_method SHELXL-97
_cell_angle_alpha 71.256(2)
_cell_angle_beta 74.778(2)
_cell_angle_gamma 85.907(2)
_cell_formula_units_Z 2
_cell_length_a 14.0190(14)
_cell_length_b 14.8954(15)
_cell_length_c 17.1725(17)
_cell_measurement_reflns_used 1576
_cell_measurement_temperature 170(2)
_cell_measurement_theta_max 19.84
_cell_measurement_theta_min 2.22
_cell_volume 3276.3(6)
_computing_cell_refinement 'Bruker SMART'
_computing_data_collection 'Bruker SMART'
_computing_data_reduction 'Bruker SAINT'
_computing_molecular_graphics 'Bruker SHELXTL'
_computing_publication_material 'Bruker SHELXTL'
_computing_structure_refinement 'SHELXL-97 (Sheldrick, 1997)'
_computing_structure_solution 'SHELXS-97 (Sheldrick, 1990)'
_diffrn_ambient_temperature 170(2)
_diffrn_measured_fraction_theta_full 0.970
_diffrn_measured_fraction_theta_max 0.970
_diffrn_measurement_device_type 'CCD area detector'
_diffrn_measurement_method 'phi and omega scans'
_diffrn_radiation_monochromator graphite
_diffrn_radiation_source 'fine-focus sealed tube'
_diffrn_radiation_type MoK\a
_diffrn_radiation_wavelength 0.71073
_diffrn_reflns_av_R_equivalents 0.0500
_diffrn_reflns_av_sigmaI/netI 0.2938
_diffrn_reflns_limit_h_max 17
_diffrn_reflns_limit_h_min -17
_diffrn_reflns_limit_k_max 18
_diffrn_reflns_limit_k_min -13
_diffrn_reflns_limit_l_max 21
_diffrn_reflns_limit_l_min -21
_diffrn_reflns_number 18343
_diffrn_reflns_theta_full 26.00
_diffrn_reflns_theta_max 26.00
_diffrn_reflns_theta_min 1.61
_exptl_absorpt_coefficient_mu 0.219
_exptl_absorpt_correction_type none
_exptl_crystal_colour 'dark brown'
_exptl_crystal_density_diffrn 1.467
_exptl_crystal_density_method 'not measured'
_exptl_crystal_description plate
_exptl_crystal_F_000 1484
_exptl_crystal_size_max 0.25
_exptl_crystal_size_mid 0.15
_exptl_crystal_size_min 0.03
_refine_diff_density_max 1.492
_refine_diff_density_min -0.843
_refine_diff_density_rms 0.083
_refine_ls_extinction_method none
_refine_ls_goodness_of_fit_ref 0.861
_refine_ls_hydrogen_treatment constr
_refine_ls_matrix_type full
_refine_ls_number_parameters 866
_refine_ls_number_reflns 12498
_refine_ls_number_restraints 12
_refine_ls_restrained_S_all 0.863
_refine_ls_R_factor_all 0.2077
_refine_ls_R_factor_gt 0.0848
_refine_ls_shift/su_max 0.000
_refine_ls_shift/su_mean 0.000
_refine_ls_structure_factor_coef Fsqd
_refine_ls_weighting_details 'calc w=1/[\s^2^(Fo^2^)+(0.1005P)^2^+0.0000P] where P=(Fo^2^+2Fc^2^)/3'
_refine_ls_weighting_scheme calc
_refine_ls_wR_factor_gt 0.1911
_refine_ls_wR_factor_ref 0.2226
_reflns_number_gt 3711
_reflns_number_total 12498
_reflns_threshold_expression >2sigma(I)
_cod_data_source_file C0CC03263H.TXT
_cod_data_source_block ym157p-1
_cod_depositor_comments
;
The following automatic conversions were performed:
'_symmetry_cell_setting' value 'Triclinic' changed to 'triclinic'
according to '/home/saulius/struct/CIF-dictionaries/cif_core.dic'
dictionary named 'cif_core.dic' version 2.4.1 from 2010-06-29.

Automatic conversion script
Id: cif_fix_enum 1527 2010-12-29 10:47:43Z saulius 
;
_cod_original_sg_symbol_H-M P-1
_cod_database_code 7105677

loop_
_symmetry_equiv_pos_as_xyz
'x, y, z'
'-x, -y, -z'

loop_
_atom_site_label
_atom_site_type_symbol
_atom_site_fract_x
_atom_site_fract_y
_atom_site_fract_z
_atom_site_U_iso_or_equiv
_atom_site_adp_type
_atom_site_occupancy
_atom_site_symmetry_multiplicity
_atom_site_calc_flag
_atom_site_refinement_flags
_atom_site_disorder_assembly
_atom_site_disorder_group
C1 C 0.9390(4) -0.0331(4) -0.1749(3) 0.0227(14) Uani 1 1 d . . .
C2 C 0.8608(4) -0.0827(4) -0.1095(3) 0.0243(14) Uani 1 1 d . . .
H2 H 0.8053 -0.0485 -0.0889 0.029 Uiso 1 1 calc R . .
C3 C 0.8618(4) -0.1817(4) -0.0731(3) 0.0230(14) Uani 1 1 d . . .
C4 C 0.9420(4) -0.2305(4) -0.1073(3) 0.0255(14) Uani 1 1 d . . .
H4 H 0.9440 -0.2976 -0.0845 0.031 Uiso 1 1 calc R . .
C5 C 1.0191(4) -0.1818(4) -0.1746(3) 0.0304(15) Uani 1 1 d . . .
H5 H 1.0723 -0.2156 -0.1989 0.037 Uiso 1 1 calc R . .
C6 C 1.0176(4) -0.0828(4) -0.2060(4) 0.0318(16) Uani 1 1 d . . .
H6 H 1.0719 -0.0495 -0.2497 0.038 Uiso 1 1 calc R . .
C7 C 0.9376(4) 0.0743(4) -0.2044(3) 0.0233(14) Uani 1 1 d . . .
C8 C 0.9202(4) 0.1111(4) -0.1331(3) 0.0250(14) Uani 1 1 d . . .
C9 C 0.9157(4) 0.0617(4) -0.0489(3) 0.0241(14) Uani 1 1 d . . .
H9 H 0.9277 -0.0042 -0.0275 0.029 Uiso 1 1 calc R . .
C10 C 0.8913(4) 0.1213(4) -0.0014(3) 0.0251(14) Uani 1 1 d . . .
H10 H 0.8832 0.1043 0.0583 0.030 Uiso 1 1 calc R . .
C11 C 0.8802(4) 0.2126(4) -0.0558(3) 0.0236(14) Uani 1 1 d . . .
C12 C 0.8551(4) 0.3006(4) -0.0378(3) 0.0277(15) Uani 1 1 d . . .
C13 C 0.8053(4) 0.3074(4) 0.0399(4) 0.0288(15) Uani 1 1 d . . .
C14 C 0.7863(5) 0.3901(4) 0.0656(4) 0.0349(16) Uani 1 1 d . . .
H14 H 0.8066 0.4529 0.0307 0.042 Uiso 1 1 calc R . .
C15 C 0.7352(5) 0.3650(4) 0.1469(4) 0.0379(17) Uani 1 1 d . . .
H15 H 0.7161 0.4067 0.1800 0.045 Uiso 1 1 calc R . .
C16 C 0.7136(4) 0.2662(4) 0.1764(4) 0.0313(15) Uani 1 1 d . . .
C17 C 0.6523(4) 0.2119(4) 0.2532(3) 0.0295(15) Uani 1 1 d . . .
C18 C 0.6183(4) 0.1178(4) 0.2700(3) 0.0279(15) Uani 1 1 d . . .
C19 C 0.5350(4) 0.0753(4) 0.3376(4) 0.0327(16) Uani 1 1 d . . .
H19 H 0.4997 0.0998 0.3816 0.039 Uiso 1 1 calc R . .
C20 C 0.5164(4) -0.0070(4) 0.3266(3) 0.0337(16) Uani 1 1 d . . .
H20 H 0.4634 -0.0503 0.3597 0.040 Uiso 1 1 calc R . .
C21 C 0.5931(4) -0.0165(4) 0.2541(4) 0.0287(15) Uani 1 1 d . . .
C22 C 0.6023(4) -0.0925(4) 0.2245(3) 0.0259(15) Uani 1 1 d . . .
C23 C 0.6856(4) -0.1140(4) 0.1667(3) 0.0241(14) Uani 1 1 d . . .
C24 C 0.7879(4) -0.1003(4) 0.1532(3) 0.0298(15) Uani 1 1 d . . .
H24 H 0.8176 -0.0663 0.1792 0.036 Uiso 1 1 calc R . .
C25 C 0.8374(4) -0.1453(4) 0.0951(3) 0.0310(15) Uani 1 1 d . . .
H25 H 0.9071 -0.1490 0.0757 0.037 Uiso 1 1 calc R . .
C26 C 0.7677(4) -0.1840(4) 0.0703(3) 0.0245(14) Uani 1 1 d . . .
C27 C 0.7818(4) -0.2282(4) 0.0033(3) 0.0264(15) Uani 1 1 d . . .
C28 C 0.9474(4) 0.1204(4) -0.2889(4) 0.0301(15) Uani 1 1 d . . .
C29 C 0.9587(5) 0.0671(5) -0.3506(4) 0.0360(17) Uani 1 1 d . . .
C30 C 0.8839(7) -0.0258(7) -0.4059(5) 0.095(3) Uani 1 1 d . . .
H30A H 0.9225 0.0131 -0.4625 0.114 Uiso 1 1 calc R . .
H30B H 0.8169 -0.0352 -0.4110 0.114 Uiso 1 1 calc R . .
C31 C 0.9360(8) -0.1291(7) -0.3806(7) 0.121(4) Uani 1 1 d . . .
H31A H 1.0080 -0.1210 -0.4007 0.181 Uiso 1 1 calc R . .
H31B H 0.9138 -0.1700 -0.4073 0.181 Uiso 1 1 calc R . .
H31C H 0.9174 -0.1583 -0.3187 0.181 Uiso 1 1 calc R . .
C32 C 0.9466(5) 0.2253(5) -0.3303(4) 0.0380(17) Uani 1 1 d . . .
C33 C 0.9382(7) 0.3419(6) -0.4624(5) 0.077(3) Uani 1 1 d . . .
H33A H 0.9016 0.3474 -0.5057 0.093 Uiso 1 1 calc R . .
H33B H 0.9042 0.3806 -0.4262 0.093 Uiso 1 1 calc R . .
C34 C 1.0388(9) 0.3761(7) -0.5036(6) 0.111(4) Uani 1 1 d . . .
H34A H 1.0687 0.3879 -0.4621 0.166 Uiso 1 1 calc R . .
H34B H 1.0387 0.4352 -0.5501 0.166 Uiso 1 1 calc R . .
H34C H 1.0771 0.3284 -0.5264 0.166 Uiso 1 1 calc R . .
C35 C 0.8853(4) 0.3912(4) -0.1098(4) 0.0265(14) Uani 1 1 d . . .
C36 C 0.8370(5) 0.4227(4) -0.1732(4) 0.0353(16) Uani 1 1 d . . .
C37 C 0.8593(5) 0.5070(5) -0.2369(4) 0.0429(18) Uani 1 1 d . . .
C38 C 0.9338(6) 0.5616(5) -0.2391(4) 0.0468(19) Uani 1 1 d . . .
C39 C 0.9859(5) 0.5335(5) -0.1781(4) 0.0415(18) Uani 1 1 d . . .
C40 C 0.9589(5) 0.4486(5) -0.1151(4) 0.0372(17) Uani 1 1 d . . .
C41 C 0.6038(4) 0.2617(3) 0.3155(3) 0.0428(18) Uani 1 1 d G . .
C42 C 0.5220(4) 0.3184(3) 0.3050(3) 0.050(2) Uani 1 1 d G . .
C43 C 0.4751(3) 0.3605(3) 0.3661(3) 0.068(2) Uani 1 1 d G . .
C44 C 0.5100(4) 0.3460(4) 0.4379(3) 0.068(2) Uani 1 1 d GU . .
C45 C 0.5918(4) 0.2894(4) 0.4484(3) 0.077(3) Uani 1 1 d GU . .
C46 C 0.6387(3) 0.2473(3) 0.3872(3) 0.071(3) Uani 1 1 d G . .
C47 C 0.5182(4) -0.1617(4) 0.2547(3) 0.0261(14) Uani 1 1 d . . .
C48 C 0.4241(5) -0.1388(5) 0.2411(4) 0.0349(16) Uani 1 1 d . . .
C49 C 0.3511(4) -0.2041(6) 0.2629(4) 0.0444(19) Uani 1 1 d . . .
C50 C 0.3690(5) -0.2977(5) 0.3012(4) 0.0454(18) Uani 1 1 d . . .
C51 C 0.4579(5) -0.3244(5) 0.3173(4) 0.0335(16) Uani 1 1 d . . .
C52 C 0.5305(5) -0.2581(5) 0.2950(4) 0.0333(16) Uani 1 1 d . . .
C53 C 0.7293(4) -0.3003(4) 0.0062(4) 0.0271(15) Uani 1 1 d . . .
C54 C 0.6552(5) -0.3574(4) 0.0839(4) 0.0324(16) Uani 1 1 d . . .
C55 C 0.4999(5) -0.4403(5) 0.1340(4) 0.059(2) Uani 1 1 d . . .
H55A H 0.5240 -0.4892 0.1790 0.071 Uiso 1 1 calc R . .
H55B H 0.4634 -0.3926 0.1589 0.071 Uiso 1 1 calc R . .
C56 C 0.4346(6) -0.4839(6) 0.1033(5) 0.082(3) Uani 1 1 d . . .
H56A H 0.4195 -0.4379 0.0528 0.122 Uiso 1 1 calc R . .
H56B H 0.3732 -0.5045 0.1478 0.122 Uiso 1 1 calc R . .
H56C H 0.4669 -0.5389 0.0885 0.122 Uiso 1 1 calc R . .
C57 C 0.7378(4) -0.3269(5) -0.0719(4) 0.0347(16) Uani 1 1 d . . .
C58 C 0.7162(5) -0.2674(5) -0.2111(4) 0.052(2) Uani 1 1 d . . .
H58A H 0.6802 -0.3247 -0.2056 0.063 Uiso 1 1 calc R . .
H58B H 0.7868 -0.2729 -0.2389 0.063 Uiso 1 1 calc R . .
C59 C 0.6724(7) -0.1785(5) -0.2623(4) 0.083(3) Uani 1 1 d . . .
H59A H 0.6032 -0.1731 -0.2329 0.125 Uiso 1 1 calc R . .
H59B H 0.6760 -0.1827 -0.3188 0.125 Uiso 1 1 calc R . .
H59C H 0.7099 -0.1226 -0.2682 0.125 Uiso 1 1 calc R . .
F1 F 0.7598(3) 0.3697(2) -0.1696(2) 0.0495(10) Uani 1 1 d . . .
F2 F 0.8073(3) 0.5355(3) -0.2963(2) 0.0641(12) Uani 1 1 d . . .
F3 F 0.9568(3) 0.6453(3) -0.3013(2) 0.0696(13) Uani 1 1 d . . .
F4 F 1.0579(3) 0.5878(3) -0.1795(3) 0.0651(12) Uani 1 1 d . . .
F5 F 1.0135(3) 0.4222(2) -0.0558(2) 0.0521(10) Uani 1 1 d . . .
F6 F 0.4862(3) 0.3303(3) 0.2402(3) 0.0679(13) Uani 1 1 d . . .
F7 F 0.3954(3) 0.4104(3) 0.3600(3) 0.107(2) Uani 1 1 d . . .
F8 F 0.4634(4) 0.3859(4) 0.4990(3) 0.1071(17) Uiso 1 1 d . . .
F9 F 0.6277(4) 0.2769(4) 0.5161(4) 0.137(2) Uiso 1 1 d . . .
F10 F 0.7169(4) 0.1960(3) 0.3981(3) 0.0920(16) Uiso 1 1 d . . .
F11 F 0.4075(3) -0.0479(3) 0.1981(2) 0.0523(11) Uani 1 1 d . . .
F12 F 0.2655(3) -0.1787(3) 0.2412(3) 0.0691(13) Uani 1 1 d . . .
F13 F 0.2969(3) -0.3627(3) 0.3236(2) 0.0678(12) Uani 1 1 d . . .
F14 F 0.4739(3) -0.4154(3) 0.3562(2) 0.0615(12) Uani 1 1 d . . .
F15 F 0.6177(3) -0.2860(2) 0.3135(2) 0.0422(9) Uani 1 1 d . . .
N1 N 0.9003(3) 0.2040(3) -0.1344(3) 0.0251(12) Uani 1 1 d . . .
H1 H 0.9007 0.2517 -0.1809 0.030 Uiso 1 1 calc R . .
N2 N 0.7618(3) 0.2324(3) 0.1112(3) 0.0269(12) Uani 1 1 d . . .
H2A H 0.7648 0.1723 0.1139 0.032 Uiso 1 1 calc R . .
N3 N 0.6556(3) 0.0628(3) 0.2209(3) 0.0281(12) Uani 1 1 d . . .
N4 N 0.6771(3) -0.1651(3) 0.1146(3) 0.0305(12) Uani 1 1 d . . .
H4A H 0.6206 -0.1832 0.1106 0.037 Uiso 1 1 calc R . .
O1 O 1.0351(3) 0.0596(3) -0.3988(3) 0.0443(12) Uani 1 1 d . . .
O2 O 0.8753(4) 0.0272(4) -0.3465(3) 0.0707(16) Uani 1 1 d . . .
O3 O 0.9503(3) 0.2870(3) -0.3007(3) 0.0484(13) Uani 1 1 d . . .
O4 O 0.9399(4) 0.2407(3) -0.4093(3) 0.0600(14) Uani 1 1 d . . .
O5 O 0.6570(3) -0.3685(3) 0.1564(3) 0.0464(12) Uani 1 1 d . . .
O6 O 0.5851(3) -0.3942(3) 0.0633(3) 0.0495(12) Uani 1 1 d . . .
O7 O 0.7698(3) -0.4003(3) -0.0835(2) 0.0420(12) Uani 1 1 d . . .
O8 O 0.7057(3) -0.2567(3) -0.1294(3) 0.0405(11) Uani 1 1 d . . .
O1S O 0.5000(3) 0.1919(3) -0.0773(2) 0.0425(12) Uani 1 1 d . . .
S1S S 0.51771(14) 0.13480(15) 0.00656(12) 0.0565(6) Uani 1 1 d . . .
C1S C 0.5470(6) 0.2183(6) 0.0507(5) 0.077(3) Uani 1 1 d . . .
H1S1 H 0.6096 0.2506 0.0156 0.116 Uiso 1 1 calc R . .
H1S2 H 0.5534 0.1855 0.1085 0.116 Uiso 1 1 calc R . .
H1S3 H 0.4943 0.2650 0.0525 0.116 Uiso 1 1 calc R . .
C2S C 0.6390(5) 0.0881(5) -0.0170(5) 0.064(2) Uani 1 1 d . . .
H2S1 H 0.6406 0.0455 -0.0505 0.096 Uiso 1 1 calc R . .
H2S2 H 0.6566 0.0529 0.0362 0.096 Uiso 1 1 calc R . .
H2S3 H 0.6866 0.1404 -0.0495 0.096 Uiso 1 1 calc R . .
O2S O 0.3757(5) 0.1754(4) 0.4693(5) 0.139(3) Uani 1 1 d . . .
S2S S 0.2773(2) 0.14853(18) 0.50919(16) 0.1065(10) Uani 1 1 d . . .
C3S C 0.2340(7) 0.1827(8) 0.6005(6) 0.124(4) Uani 1 1 d . . .
H3S1 H 0.2795 0.1605 0.6372 0.187 Uiso 1 1 calc R . .
H3S2 H 0.1683 0.1547 0.6312 0.187 Uiso 1 1 calc R . .
H3S3 H 0.2300 0.2519 0.5843 0.187 Uiso 1 1 calc R . .
C4S C 0.2748(7) 0.0292(6) 0.5631(7) 0.129(5) Uani 1 1 d . . .
H4S1 H 0.3369 0.0009 0.5405 0.194 Uiso 1 1 calc R . .
H4S2 H 0.2193 -0.0011 0.5559 0.194 Uiso 1 1 calc R . .
H4S3 H 0.2669 0.0196 0.6237 0.194 Uiso 1 1 calc R . .
O3S O 0.9012(6) 0.4885(6) 0.3660(5) 0.191(5) Uani 1 1 d . . .
S3S S 0.8216(3) 0.5603(3) 0.3586(2) 0.1489(14) Uani 1 1 d . . .
C5S C 0.8410(6) 0.6281(6) 0.2584(5) 0.090(3) Uani 1 1 d . . .
H5S1 H 0.9055 0.6600 0.2402 0.135 Uiso 1 1 calc R . .
H5S2 H 0.7890 0.6756 0.2530 0.135 Uiso 1 1 calc R . .
H5S3 H 0.8398 0.5888 0.2225 0.135 Uiso 1 1 calc R . .
C6S C 0.7491(8) 0.4982(5) 0.3414(6) 0.119(4) Uani 1 1 d . . .
H6S1 H 0.7840 0.4428 0.3294 0.179 Uiso 1 1 calc R . .
H6S2 H 0.7245 0.5357 0.2925 0.179 Uiso 1 1 calc R . .
H6S3 H 0.6934 0.4770 0.3917 0.179 Uiso 1 1 calc R . .

loop_
_atom_site_aniso_label
_atom_site_aniso_U_11
_atom_site_aniso_U_22
_atom_site_aniso_U_33
_atom_site_aniso_U_23
_atom_site_aniso_U_13
_atom_site_aniso_U_12
C1 0.022(3) 0.026(4) 0.026(3) -0.014(3) -0.008(3) -0.003(3)
C2 0.015(3) 0.028(4) 0.027(3) -0.010(3) -0.001(3) 0.002(3)
C3 0.019(3) 0.031(4) 0.023(3) -0.013(3) -0.004(3) -0.003(3)
C4 0.026(4) 0.026(4) 0.026(3) -0.011(3) -0.004(3) -0.001(3)
C5 0.031(4) 0.033(4) 0.025(3) -0.007(3) -0.006(3) 0.002(3)
C6 0.029(4) 0.038(4) 0.028(4) -0.011(3) -0.006(3) -0.002(3)
C7 0.016(3) 0.034(4) 0.024(3) -0.016(3) -0.003(3) 0.001(3)
C8 0.026(4) 0.022(4) 0.024(3) -0.004(3) -0.006(3) 0.003(3)
C9 0.021(3) 0.025(4) 0.025(3) -0.007(3) -0.006(3) 0.003(3)
C10 0.032(4) 0.027(4) 0.014(3) -0.002(3) -0.006(3) -0.004(3)
C11 0.026(4) 0.021(4) 0.021(3) -0.005(3) -0.003(3) -0.005(3)
C12 0.031(4) 0.025(4) 0.023(3) -0.002(3) -0.007(3) -0.002(3)
C13 0.031(4) 0.022(4) 0.030(4) -0.001(3) -0.009(3) -0.003(3)
C14 0.049(4) 0.027(4) 0.025(4) -0.007(3) -0.004(3) -0.005(3)
C15 0.042(4) 0.028(4) 0.047(4) -0.022(4) -0.005(3) 0.003(3)
C16 0.030(4) 0.028(4) 0.038(4) -0.009(3) -0.012(3) -0.003(3)
C17 0.042(4) 0.031(4) 0.019(3) -0.017(3) -0.004(3) 0.003(3)
C18 0.030(4) 0.026(4) 0.024(3) -0.004(3) -0.004(3) -0.001(3)
C19 0.035(4) 0.032(4) 0.027(4) -0.012(3) 0.002(3) 0.002(3)
C20 0.034(4) 0.036(4) 0.024(3) -0.006(3) 0.000(3) 0.000(3)
C21 0.026(4) 0.026(4) 0.032(4) -0.007(3) -0.007(3) 0.002(3)
C22 0.028(4) 0.023(4) 0.020(3) 0.002(3) -0.009(3) 0.004(3)
C23 0.028(4) 0.020(3) 0.023(3) -0.004(3) -0.008(3) 0.001(3)
C24 0.037(4) 0.025(4) 0.026(3) -0.006(3) -0.007(3) -0.002(3)
C25 0.025(4) 0.029(4) 0.030(4) -0.003(3) 0.003(3) -0.006(3)
C26 0.017(3) 0.026(4) 0.025(3) -0.005(3) 0.002(3) 0.000(3)
C27 0.028(4) 0.028(4) 0.022(3) -0.009(3) -0.003(3) 0.000(3)
C28 0.021(4) 0.028(4) 0.036(4) -0.008(3) 0.001(3) -0.003(3)
C29 0.038(4) 0.050(5) 0.021(4) -0.012(3) -0.008(3) -0.003(4)
C30 0.085(7) 0.154(10) 0.067(6) -0.061(7) -0.003(5) -0.059(7)
C31 0.137(10) 0.066(7) 0.150(10) -0.016(7) -0.041(8) -0.005(7)
C32 0.041(4) 0.046(5) 0.021(4) -0.008(4) -0.002(3) 0.004(4)
C33 0.120(8) 0.055(6) 0.032(4) 0.015(4) -0.013(5) -0.005(5)
C34 0.167(11) 0.070(7) 0.073(7) 0.000(6) -0.022(7) 0.005(7)
C35 0.032(4) 0.020(4) 0.027(3) -0.007(3) -0.006(3) -0.002(3)
C36 0.038(4) 0.029(4) 0.038(4) -0.014(4) -0.004(3) -0.004(3)
C37 0.057(5) 0.032(4) 0.031(4) -0.003(4) -0.006(4) 0.004(4)
C38 0.060(5) 0.026(4) 0.035(4) 0.003(4) 0.006(4) -0.002(4)
C39 0.044(5) 0.024(4) 0.049(5) -0.010(4) 0.000(4) -0.006(4)
C40 0.039(4) 0.035(4) 0.036(4) -0.013(4) -0.006(3) 0.010(4)
C41 0.067(5) 0.029(4) 0.022(4) -0.006(3) 0.008(4) -0.018(4)
C42 0.049(5) 0.034(4) 0.058(5) -0.028(4) 0.024(4) -0.009(4)
C43 0.055(6) 0.029(5) 0.109(7) -0.026(5) 0.005(5) -0.013(4)
C44 0.075(3) 0.066(3) 0.064(3) -0.029(2) -0.0067(19) -0.0022(19)
C45 0.084(3) 0.077(3) 0.073(3) -0.025(2) -0.023(2) 0.0008(19)
C46 0.092(7) 0.077(6) 0.052(5) -0.049(5) 0.004(5) -0.001(5)
C47 0.022(4) 0.035(4) 0.026(3) -0.016(3) -0.006(3) -0.004(3)
C48 0.031(4) 0.044(5) 0.034(4) -0.020(4) -0.009(3) 0.009(4)
C49 0.012(4) 0.069(6) 0.052(5) -0.021(4) -0.002(3) -0.010(4)
C50 0.047(5) 0.047(5) 0.038(4) -0.008(4) -0.003(4) -0.028(4)
C51 0.038(4) 0.033(4) 0.026(4) -0.008(3) -0.001(3) -0.012(4)
C52 0.042(4) 0.035(4) 0.021(3) -0.010(3) -0.003(3) -0.005(4)
C53 0.032(4) 0.019(4) 0.029(4) -0.008(3) -0.003(3) 0.001(3)
C54 0.044(4) 0.025(4) 0.031(4) -0.014(3) -0.006(3) -0.009(3)
C55 0.054(5) 0.055(5) 0.059(5) -0.012(4) 0.004(4) -0.032(4)
C56 0.055(6) 0.073(6) 0.104(7) -0.023(6) 0.002(5) -0.026(5)
C57 0.026(4) 0.036(4) 0.040(4) -0.009(4) -0.005(3) -0.008(3)
C58 0.054(5) 0.060(5) 0.048(5) -0.021(4) -0.015(4) -0.001(4)
C59 0.145(9) 0.064(6) 0.042(5) -0.009(5) -0.040(5) 0.015(6)
F1 0.058(3) 0.045(2) 0.045(2) -0.008(2) -0.019(2) -0.001(2)
F2 0.075(3) 0.055(3) 0.053(3) 0.004(2) -0.031(2) 0.012(2)
F3 0.075(3) 0.035(2) 0.064(3) 0.015(2) 0.005(2) -0.003(2)
F4 0.065(3) 0.035(2) 0.084(3) -0.010(2) -0.006(2) -0.019(2)
F5 0.058(3) 0.041(2) 0.054(2) -0.005(2) -0.019(2) -0.012(2)
F6 0.058(3) 0.075(3) 0.088(3) -0.046(3) -0.026(2) 0.014(2)
F7 0.074(4) 0.077(4) 0.165(5) -0.078(4) 0.032(3) -0.006(3)
F11 0.043(2) 0.043(3) 0.065(3) -0.009(2) -0.016(2) 0.0117(19)
F12 0.027(2) 0.083(3) 0.092(3) -0.021(3) -0.014(2) -0.002(2)
F13 0.061(3) 0.077(3) 0.064(3) -0.022(2) -0.004(2) -0.034(2)
F14 0.078(3) 0.034(3) 0.067(3) -0.008(2) -0.012(2) -0.016(2)
F15 0.046(2) 0.032(2) 0.046(2) -0.0051(18) -0.0156(19) 0.0009(18)
N1 0.034(3) 0.021(3) 0.013(3) 0.000(2) 0.000(2) 0.001(2)
N2 0.033(3) 0.026(3) 0.020(3) -0.008(2) -0.002(2) 0.002(2)
N3 0.033(3) 0.022(3) 0.027(3) -0.005(3) -0.007(2) 0.005(3)
N4 0.029(3) 0.022(3) 0.037(3) -0.001(3) -0.009(3) -0.005(2)
O1 0.045(3) 0.046(3) 0.039(3) -0.016(2) -0.001(2) -0.004(2)
O2 0.055(4) 0.124(5) 0.048(3) -0.054(3) 0.004(3) -0.034(3)
O3 0.079(4) 0.030(3) 0.025(2) 0.001(2) -0.001(2) -0.013(3)
O4 0.097(4) 0.046(3) 0.034(3) -0.006(3) -0.022(3) 0.008(3)
O5 0.059(3) 0.038(3) 0.035(3) -0.003(2) -0.005(2) -0.021(2)
O6 0.052(3) 0.046(3) 0.046(3) -0.014(2) 0.001(2) -0.025(2)
O7 0.060(3) 0.030(3) 0.041(3) -0.021(2) -0.010(2) 0.006(2)
O8 0.051(3) 0.038(3) 0.039(3) -0.017(2) -0.018(2) 0.006(2)
O1S 0.040(3) 0.056(3) 0.037(3) -0.017(2) -0.018(2) 0.003(2)
S1S 0.0442(12) 0.0681(14) 0.0514(12) -0.0028(11) -0.0193(10) -0.0093(10)
C1S 0.072(6) 0.114(7) 0.069(5) -0.049(6) -0.038(5) 0.027(5)
C2S 0.051(5) 0.061(5) 0.090(6) -0.019(5) -0.042(4) 0.017(4)
O2S 0.125(6) 0.079(5) 0.162(6) -0.062(5) 0.090(5) -0.043(4)
S2S 0.143(3) 0.0644(18) 0.0772(17) -0.0167(14) 0.0240(18) -0.0018(17)
C3S 0.087(7) 0.213(12) 0.119(8) -0.117(9) -0.014(6) -0.033(8)
C4S 0.070(7) 0.054(6) 0.218(12) 0.026(7) -0.038(7) -0.018(5)
O3S 0.139(7) 0.200(9) 0.147(7) 0.015(6) -0.002(5) 0.112(7)
S3S 0.131(3) 0.152(3) 0.134(3) -0.012(3) -0.029(2) 0.019(3)
C5S 0.081(7) 0.076(6) 0.072(6) 0.001(5) 0.016(5) 0.021(5)
C6S 0.192(11) 0.030(5) 0.153(10) 0.018(6) -0.118(9) -0.049(6)

loop_
_atom_type_symbol
_atom_type_description
_atom_type_scat_dispersion_real
_atom_type_scat_dispersion_imag
_atom_type_scat_source
C C 0.0033 0.0016 'International Tables Vol C Tables 4.2.6.8 and 6.1.1.4'
H H 0.0000 0.0000 'International Tables Vol C Tables 4.2.6.8 and 6.1.1.4'
N N 0.0061 0.0033 'International Tables Vol C Tables 4.2.6.8 and 6.1.1.4'
O O 0.0106 0.0060 'International Tables Vol C Tables 4.2.6.8 and 6.1.1.4'
F F 0.0171 0.0103 'International Tables Vol C Tables 4.2.6.8 and 6.1.1.4'
S S 0.1246 0.1234 'International Tables Vol C Tables 4.2.6.8 and 6.1.1.4'

loop_
_geom_angle_atom_site_label_1
_geom_angle_atom_site_label_2
_geom_angle_atom_site_label_3
_geom_angle
_geom_angle_site_symmetry_1
_geom_angle_site_symmetry_3
_geom_angle_publ_flag
C6 C1 C2 119.0(5) . . ?
C6 C1 C7 122.2(5) . . ?
C2 C1 C7 118.7(5) . . ?
C1 C2 C3 121.8(5) . . ?
C1 C2 H2 119.1 . . ?
C3 C2 H2 119.1 . . ?
C4 C3 C2 117.9(5) . . ?
C4 C3 C27 123.3(5) . . ?
C2 C3 C27 118.6(5) . . ?
C3 C4 C5 120.6(5) . . ?
C3 C4 H4 119.7 . . ?
C5 C4 H4 119.7 . . ?
C4 C5 C6 119.6(5) . . ?
C4 C5 H5 120.2 . . ?
C6 C5 H5 120.2 . . ?
C1 C6 C5 121.0(6) . . ?
C1 C6 H6 119.5 . . ?
C5 C6 H6 119.5 . . ?
C28 C7 C8 130.5(5) . . ?
C28 C7 C1 118.2(5) . . ?
C8 C7 C1 111.2(5) . . ?
C9 C8 N1 104.6(5) . . ?
C9 C8 C7 128.3(5) . . ?
N1 C8 C7 127.1(5) . . ?
C10 C9 C8 109.8(5) . . ?
C10 C9 H9 125.1 . . ?
C8 C9 H9 125.1 . . ?
C9 C10 C11 108.2(5) . . ?
C9 C10 H10 125.9 . . ?
C11 C10 H10 125.9 . . ?
N1 C11 C10 105.5(5) . . ?
N1 C11 C12 124.0(5) . . ?
C10 C11 C12 130.5(5) . . ?
C13 C12 C11 124.5(5) . . ?
C13 C12 C35 117.8(5) . . ?
C11 C12 C35 117.7(5) . . ?
C12 C13 N2 126.0(5) . . ?
C12 C13 C14 128.3(6) . . ?
N2 C13 C14 105.7(5) . . ?
C15 C14 C13 108.7(6) . . ?
C15 C14 H14 125.7 . . ?
C13 C14 H14 125.7 . . ?
C14 C15 C16 109.5(6) . . ?
C14 C15 H15 125.3 . . ?
C16 C15 H15 125.3 . . ?
N2 C16 C17 124.8(5) . . ?
N2 C16 C15 106.0(5) . . ?
C17 C16 C15 129.1(6) . . ?
C16 C17 C18 124.9(5) . . ?
C16 C17 C41 117.1(5) . . ?
C18 C17 C41 116.9(5) . . ?
N3 C18 C19 112.8(5) . . ?
N3 C18 C17 124.2(5) . . ?
C19 C18 C17 122.8(5) . . ?
C20 C19 C18 106.0(5) . . ?
C20 C19 H19 127.0 . . ?
C18 C19 H19 127.0 . . ?
C19 C20 C21 106.8(6) . . ?
C19 C20 H20 126.6 . . ?
C21 C20 H20 126.6 . . ?
C22 C21 N3 125.9(5) . . ?
C22 C21 C20 124.8(6) . . ?
N3 C21 C20 109.4(5) . . ?
C21 C22 C23 126.3(6) . . ?
C21 C22 C47 119.0(5) . . ?
C23 C22 C47 114.7(5) . . ?
N4 C23 C24 105.8(5) . . ?
N4 C23 C22 121.7(5) . . ?
C24 C23 C22 132.2(6) . . ?
C25 C24 C23 107.8(5) . . ?
C25 C24 H24 126.1 . . ?
C23 C24 H24 126.1 . . ?
C24 C25 C26 108.3(5) . . ?
C24 C25 H25 125.8 . . ?
C26 C25 H25 125.8 . . ?
N4 C26 C25 107.1(5) . . ?
N4 C26 C27 123.2(5) . . ?
C25 C26 C27 129.4(5) . . ?
C53 C27 C26 125.8(5) . . ?
C53 C27 C3 121.3(5) . . ?
C26 C27 C3 112.9(5) . . ?
C7 C28 C29 121.2(5) . . ?
C7 C28 C32 126.3(6) . . ?
C29 C28 C32 112.4(5) . . ?
O1 C29 O2 122.6(6) . . ?
O1 C29 C28 123.9(6) . . ?
O2 C29 C28 113.4(5) . . ?
O2 C30 C31 115.4(7) . . ?
O2 C30 H30A 108.4 . . ?
C31 C30 H30A 108.4 . . ?
O2 C30 H30B 108.4 . . ?
C31 C30 H30B 108.4 . . ?
H30A C30 H30B 107.5 . . ?
C30 C31 H31A 109.5 . . ?
C30 C31 H31B 109.5 . . ?
H31A C31 H31B 109.5 . . ?
C30 C31 H31C 109.5 . . ?
H31A C31 H31C 109.5 . . ?
H31B C31 H31C 109.5 . . ?
O3 C32 O4 123.8(6) . . ?
O3 C32 C28 128.6(6) . . ?
O4 C32 C28 107.6(6) . . ?
C34 C33 O4 109.0(7) . . ?
C34 C33 H33A 109.9 . . ?
O4 C33 H33A 109.9 . . ?
C34 C33 H33B 109.9 . . ?
O4 C33 H33B 109.9 . . ?
H33A C33 H33B 108.3 . . ?
C33 C34 H34A 109.5 . . ?
C33 C34 H34B 109.5 . . ?
H34A C34 H34B 109.5 . . ?
C33 C34 H34C 109.5 . . ?
H34A C34 H34C 109.5 . . ?
H34B C34 H34C 109.5 . . ?
C40 C35 C36 115.5(6) . . ?
C40 C35 C12 122.9(5) . . ?
C36 C35 C12 121.6(6) . . ?
F1 C36 C37 118.7(6) . . ?
F1 C36 C35 118.2(6) . . ?
C37 C36 C35 123.0(6) . . ?
F2 C37 C38 120.7(6) . . ?
F2 C37 C36 120.4(7) . . ?
C38 C37 C36 119.0(7) . . ?
F3 C38 C37 120.0(7) . . ?
F3 C38 C39 119.2(7) . . ?
C37 C38 C39 120.8(6) . . ?
F4 C39 C38 120.8(6) . . ?
F4 C39 C40 121.9(7) . . ?
C38 C39 C40 117.3(7) . . ?
C35 C40 C39 124.4(6) . . ?
C35 C40 F5 119.9(6) . . ?
C39 C40 F5 115.7(6) . . ?
C42 C41 C46 120.0 . . ?
C42 C41 C17 121.0(4) . . ?
C46 C41 C17 118.9(4) . . ?
F6 C42 C41 121.1(4) . . ?
F6 C42 C43 118.9(4) . . ?
C41 C42 C43 120.0 . . ?
F7 C43 C44 118.5(5) . . ?
F7 C43 C42 121.4(5) . . ?
C44 C43 C42 120.0 . . ?
F8 C44 C43 120.5(5) . . ?
F8 C44 C45 119.5(5) . . ?
C43 C44 C45 120.0 . . ?
F9 C45 C46 119.4(5) . . ?
F9 C45 C44 120.6(5) . . ?
C46 C45 C44 120.0 . . ?
F10 C46 C45 118.6(4) . . ?
F10 C46 C41 121.4(4) . . ?
C45 C46 C41 120.0 . . ?
C48 C47 C52 114.2(6) . . ?
C48 C47 C22 124.3(5) . . ?
C52 C47 C22 121.3(5) . . ?
F11 C48 C49 118.2(6) . . ?
F11 C48 C47 118.2(6) . . ?
C49 C48 C47 123.4(6) . . ?
F12 C49 C48 120.4(7) . . ?
F12 C49 C50 120.3(6) . . ?
C48 C49 C50 119.1(6) . . ?
F13 C50 C51 120.1(7) . . ?
F13 C50 C49 119.5(7) . . ?
C51 C50 C49 120.4(6) . . ?
F14 C51 C50 120.0(6) . . ?
F14 C51 C52 120.1(6) . . ?
C50 C51 C52 119.8(6) . . ?
F15 C52 C51 118.8(6) . . ?
F15 C52 C47 118.2(6) . . ?
C51 C52 C47 123.0(6) . . ?
C27 C53 C57 120.4(5) . . ?
C27 C53 C54 124.4(5) . . ?
C57 C53 C54 115.1(5) . . ?
O5 C54 O6 123.5(6) . . ?
O5 C54 C53 125.1(6) . . ?
O6 C54 C53 111.4(5) . . ?
C56 C55 O6 110.1(6) . . ?
C56 C55 H55A 109.6 . . ?
O6 C55 H55A 109.6 . . ?
C56 C55 H55B 109.6 . . ?
O6 C55 H55B 109.6 . . ?
H55A C55 H55B 108.2 . . ?
C55 C56 H56A 109.5 . . ?
C55 C56 H56B 109.5 . . ?
H56A C56 H56B 109.5 . . ?
C55 C56 H56C 109.5 . . ?
H56A C56 H56C 109.5 . . ?
H56B C56 H56C 109.5 . . ?
O7 C57 O8 123.7(6) . . ?
O7 C57 C53 126.2(6) . . ?
O8 C57 C53 110.1(5) . . ?
O8 C58 C59 105.8(5) . . ?
O8 C58 H58A 110.6 . . ?
C59 C58 H58A 110.6 . . ?
O8 C58 H58B 110.6 . . ?
C59 C58 H58B 110.6 . . ?
H58A C58 H58B 108.7 . . ?
C58 C59 H59A 109.5 . . ?
C58 C59 H59B 109.5 . . ?
H59A C59 H59B 109.5 . . ?
C58 C59 H59C 109.5 . . ?
H59A C59 H59C 109.5 . . ?
H59B C59 H59C 109.5 . . ?
C11 N1 C8 111.8(4) . . ?
C11 N1 H1 124.1 . . ?
C8 N1 H1 124.1 . . ?
C16 N2 C13 110.0(5) . . ?
C16 N2 H2A 125.0 . . ?
C13 N2 H2A 125.0 . . ?
C18 N3 C21 104.8(5) . . ?
C26 N4 C23 110.9(5) . . ?
C26 N4 H4A 124.6 . . ?
C23 N4 H4A 124.6 . . ?
C29 O2 C30 114.8(5) . . ?
C32 O4 C33 116.4(6) . . ?
C54 O6 C55 116.4(5) . . ?
C57 O8 C58 117.4(5) . . ?
O1S S1S C1S 105.5(3) . . ?
O1S S1S C2S 105.7(3) . . ?
C1S S1S C2S 96.9(4) . . ?
S1S C1S H1S1 109.5 . . ?
S1S C1S H1S2 109.5 . . ?
H1S1 C1S H1S2 109.5 . . ?
S1S C1S H1S3 109.5 . . ?
H1S1 C1S H1S3 109.5 . . ?
H1S2 C1S H1S3 109.5 . . ?
S1S C2S H2S1 109.5 . . ?
S1S C2S H2S2 109.5 . . ?
H2S1 C2S H2S2 109.5 . . ?
S1S C2S H2S3 109.5 . . ?
H2S1 C2S H2S3 109.5 . . ?
H2S2 C2S H2S3 109.5 . . ?
O2S S2S C4S 107.4(4) . . ?
O2S S2S C3S 111.9(5) . . ?
C4S S2S C3S 95.0(5) . . ?
S2S C3S H3S1 109.5 . . ?
S2S C3S H3S2 109.5 . . ?
H3S1 C3S H3S2 109.5 . . ?
S2S C3S H3S3 109.5 . . ?
H3S1 C3S H3S3 109.5 . . ?
H3S2 C3S H3S3 109.5 . . ?
S2S C4S H4S1 109.5 . . ?
S2S C4S H4S2 109.5 . . ?
H4S1 C4S H4S2 109.5 . . ?
S2S C4S H4S3 109.5 . . ?
H4S1 C4S H4S3 109.5 . . ?
H4S2 C4S H4S3 109.5 . . ?
O3S S3S C6S 95.8(6) . . ?
O3S S3S C5S 108.9(4) . . ?
C6S S3S C5S 88.7(5) . . ?
S3S C5S H5S1 109.5 . . ?
S3S C5S H5S2 109.5 . . ?
H5S1 C5S H5S2 109.5 . . ?
S3S C5S H5S3 109.5 . . ?
H5S1 C5S H5S3 109.5 . . ?
H5S2 C5S H5S3 109.5 . . ?
S3S C6S H6S1 109.5 . . ?
S3S C6S H6S2 109.5 . . ?
H6S1 C6S H6S2 109.5 . . ?
S3S C6S H6S3 109.5 . . ?
H6S1 C6S H6S3 109.5 . . ?
H6S2 C6S H6S3 109.5 . . ?

loop_
_geom_bond_atom_site_label_1
_geom_bond_atom_site_label_2
_geom_bond_distance
_geom_bond_site_symmetry_2
_geom_bond_publ_flag
C1 C6 1.370(7) . ?
C1 C2 1.394(7) . ?
C1 C7 1.516(7) . ?
C2 C3 1.405(7) . ?
C2 H2 0.9500 . ?
C3 C4 1.396(7) . ?
C3 C27 1.488(7) . ?
C4 C5 1.396(7) . ?
C4 H4 0.9500 . ?
C5 C6 1.399(8) . ?
C5 H5 0.9500 . ?
C6 H6 0.9500 . ?
C7 C28 1.365(7) . ?
C7 C8 1.455(7) . ?
C8 C9 1.381(7) . ?
C8 N1 1.387(7) . ?
C9 C10 1.360(7) . ?
C9 H9 0.9500 . ?
C10 C11 1.405(7) . ?
C10 H10 0.9500 . ?
C11 N1 1.351(6) . ?
C11 C12 1.439(8) . ?
C12 C13 1.367(7) . ?
C12 C35 1.505(7) . ?
C13 N2 1.394(6) . ?
C13 C14 1.423(8) . ?
C14 C15 1.334(7) . ?
C14 H14 0.9500 . ?
C15 C16 1.420(8) . ?
C15 H15 0.9500 . ?
C16 N2 1.371(7) . ?
C16 C17 1.396(7) . ?
C17 C18 1.428(8) . ?
C17 C41 1.489(6) . ?
C18 N3 1.343(7) . ?
C18 C19 1.427(7) . ?
C19 C20 1.352(8) . ?
C19 H19 0.9500 . ?
C20 C21 1.454(7) . ?
C20 H20 0.9500 . ?
C21 C22 1.368(8) . ?
C21 N3 1.393(7) . ?
C22 C23 1.411(7) . ?
C22 C47 1.493(8) . ?
C23 N4 1.379(7) . ?
C23 C24 1.410(8) . ?
C24 C25 1.388(7) . ?
C24 H24 0.9500 . ?
C25 C26 1.388(8) . ?
C25 H25 0.9500 . ?
C26 N4 1.360(6) . ?
C26 C27 1.464(8) . ?
C27 C53 1.325(8) . ?
C28 C29 1.487(8) . ?
C28 C32 1.496(8) . ?
C29 O1 1.192(7) . ?
C29 O2 1.325(8) . ?
C30 O2 1.455(8) . ?
C30 C31 1.633(12) . ?
C30 H30A 0.9900 . ?
C30 H30B 0.9900 . ?
C31 H31A 0.9800 . ?
C31 H31B 0.9800 . ?
C31 H31C 0.9800 . ?
C32 O3 1.193(7) . ?
C32 O4 1.330(7) . ?
C33 C34 1.448(11) . ?
C33 O4 1.492(8) . ?
C33 H33A 0.9900 . ?
C33 H33B 0.9900 . ?
C34 H34A 0.9800 . ?
C34 H34B 0.9800 . ?
C34 H34C 0.9800 . ?
C35 C40 1.352(8) . ?
C35 C36 1.370(8) . ?
C36 F1 1.362(7) . ?
C36 C37 1.366(8) . ?
C37 F2 1.348(7) . ?
C37 C38 1.354(9) . ?
C38 F3 1.349(7) . ?
C38 C39 1.372(9) . ?
C39 F4 1.330(7) . ?
C39 C40 1.373(8) . ?
C40 F5 1.373(7) . ?
C41 C42 1.3900 . ?
C41 C46 1.3900 . ?
C42 F6 1.294(5) . ?
C42 C43 1.3900 . ?
C43 F7 1.306(6) . ?
C43 C44 1.3900 . ?
C44 F8 1.367(6) . ?
C44 C45 1.3900 . ?
C45 F9 1.340(7) . ?
C45 C46 1.3900 . ?
C46 F10 1.310(6) . ?
C47 C48 1.400(8) . ?
C47 C52 1.400(8) . ?
C48 F11 1.355(7) . ?
C48 C49 1.356(9) . ?
C49 F12 1.342(7) . ?
C49 C50 1.374(9) . ?
C50 F13 1.342(7) . ?
C50 C51 1.353(9) . ?
C51 F14 1.337(7) . ?
C51 C52 1.360(8) . ?
C52 F15 1.348(7) . ?
C53 C57 1.491(8) . ?
C53 C54 1.501(8) . ?
C54 O5 1.209(7) . ?
C54 O6 1.333(7) . ?
C55 C56 1.449(10) . ?
C55 O6 1.480(7) . ?
C55 H55A 0.9900 . ?
C55 H55B 0.9900 . ?
C56 H56A 0.9800 . ?
C56 H56B 0.9800 . ?
C56 H56C 0.9800 . ?
C57 O7 1.208(7) . ?
C57 O8 1.332(7) . ?
C58 O8 1.429(7) . ?
C58 C59 1.524(9) . ?
C58 H58A 0.9900 . ?
C58 H58B 0.9900 . ?
C59 H59A 0.9800 . ?
C59 H59B 0.9800 . ?
C59 H59C 0.9800 . ?
N1 H1 0.8800 . ?
N2 H2A 0.8800 . ?
N4 H4A 0.8800 . ?
O1S S1S 1.493(4) . ?
S1S C1S 1.770(8) . ?
S1S C2S 1.786(7) . ?
C1S H1S1 0.9800 . ?
C1S H1S2 0.9800 . ?
C1S H1S3 0.9800 . ?
C2S H2S1 0.9800 . ?
C2S H2S2 0.9800 . ?
C2S H2S3 0.9800 . ?
O2S S2S 1.392(6) . ?
S2S C4S 1.719(8) . ?
S2S C3S 1.748(8) . ?
C3S H3S1 0.9800 . ?
C3S H3S2 0.9800 . ?
C3S H3S3 0.9800 . ?
C4S H4S1 0.9800 . ?
C4S H4S2 0.9800 . ?
C4S H4S3 0.9800 . ?
O3S S3S 1.490(7) . ?
S3S C6S 1.563(8) . ?
S3S C5S 1.652(8) . ?
C5S H5S1 0.9800 . ?
C5S H5S2 0.9800 . ?
C5S H5S3 0.9800 . ?
C6S H6S1 0.9800 . ?
C6S H6S2 0.9800 . ?
C6S H6S3 0.9800 . ?

loop_
_geom_torsion_atom_site_label_1
_geom_torsion_atom_site_label_2
_geom_torsion_atom_site_label_3
_geom_torsion_atom_site_label_4
_geom_torsion
_geom_torsion_site_symmetry_1
_geom_torsion_site_symmetry_2
_geom_torsion_site_symmetry_3
_geom_torsion_site_symmetry_4
_geom_torsion_publ_flag
C6 C1 C2 C3 1.9(8) . . . . ?
C7 C1 C2 C3 -173.5(5) . . . . ?
C1 C2 C3 C4 -3.1(8) . . . . ?
C1 C2 C3 C27 172.5(5) . . . . ?
C2 C3 C4 C5 1.0(8) . . . . ?
C27 C3 C4 C5 -174.4(5) . . . . ?
C3 C4 C5 C6 2.2(8) . . . . ?
C2 C1 C6 C5 1.5(8) . . . . ?
C7 C1 C6 C5 176.7(5) . . . . ?
C4 C5 C6 C1 -3.5(9) . . . . ?
C6 C1 C7 C28 58.7(7) . . . . ?
C2 C1 C7 C28 -126.1(6) . . . . ?
C6 C1 C7 C8 -124.3(6) . . . . ?
C2 C1 C7 C8 50.9(7) . . . . ?
C28 C7 C8 C9 -176.5(6) . . . . ?
C1 C7 C8 C9 7.0(8) . . . . ?
C28 C7 C8 N1 6.5(10) . . . . ?
C1 C7 C8 N1 -170.0(5) . . . . ?
N1 C8 C9 C10 1.7(6) . . . . ?
C7 C8 C9 C10 -175.9(5) . . . . ?
C8 C9 C10 C11 -0.4(6) . . . . ?
C9 C10 C11 N1 -1.1(6) . . . . ?
C9 C10 C11 C12 -180.0(6) . . . . ?
N1 C11 C12 C13 158.3(6) . . . . ?
C10 C11 C12 C13 -23.0(10) . . . . ?
N1 C11 C12 C35 -21.4(8) . . . . ?
C10 C11 C12 C35 157.3(6) . . . . ?
C11 C12 C13 N2 -7.4(9) . . . . ?
C35 C12 C13 N2 172.3(5) . . . . ?
C11 C12 C13 C14 172.9(6) . . . . ?
C35 C12 C13 C14 -7.4(9) . . . . ?
C12 C13 C14 C15 179.9(6) . . . . ?
N2 C13 C14 C15 0.2(7) . . . . ?
C13 C14 C15 C16 -3.4(7) . . . . ?
C14 C15 C16 N2 5.2(7) . . . . ?
C14 C15 C16 C17 -171.4(6) . . . . ?
N2 C16 C17 C18 -10.4(9) . . . . ?
C15 C16 C17 C18 165.7(6) . . . . ?
N2 C16 C17 C41 -178.2(5) . . . . ?
C15 C16 C17 C41 -2.1(9) . . . . ?
C16 C17 C18 N3 13.4(9) . . . . ?
C41 C17 C18 N3 -178.7(5) . . . . ?
C16 C17 C18 C19 -161.2(6) . . . . ?
C41 C17 C18 C19 6.7(8) . . . . ?
N3 C18 C19 C20 -3.8(7) . . . . ?
C17 C18 C19 C20 171.3(5) . . . . ?
C18 C19 C20 C21 3.2(6) . . . . ?
C19 C20 C21 C22 177.5(6) . . . . ?
C19 C20 C21 N3 -1.8(7) . . . . ?
N3 C21 C22 C23 13.3(9) . . . . ?
C20 C21 C22 C23 -165.9(5) . . . . ?
N3 C21 C22 C47 -167.1(5) . . . . ?
C20 C21 C22 C47 13.7(8) . . . . ?
C21 C22 C23 N4 -153.1(5) . . . . ?
C47 C22 C23 N4 27.4(7) . . . . ?
C21 C22 C23 C24 33.5(9) . . . . ?
C47 C22 C23 C24 -146.1(6) . . . . ?
N4 C23 C24 C25 -1.4(6) . . . . ?
C22 C23 C24 C25 172.8(6) . . . . ?
C23 C24 C25 C26 1.9(6) . . . . ?
C24 C25 C26 N4 -1.7(6) . . . . ?
C24 C25 C26 C27 171.9(5) . . . . ?
N4 C26 C27 C53 -42.1(9) . . . . ?
C25 C26 C27 C53 145.2(6) . . . . ?
N4 C26 C27 C3 136.2(5) . . . . ?
C25 C26 C27 C3 -36.5(8) . . . . ?
C4 C3 C27 C53 -56.8(8) . . . . ?
C2 C3 C27 C53 127.9(6) . . . . ?
C4 C3 C27 C26 124.9(6) . . . . ?
C2 C3 C27 C26 -50.5(7) . . . . ?
C8 C7 C28 C29 -176.0(6) . . . . ?
C1 C7 C28 C29 0.3(8) . . . . ?
C8 C7 C28 C32 2.8(10) . . . . ?
C1 C7 C28 C32 179.1(5) . . . . ?
C7 C28 C29 O1 -104.2(7) . . . . ?
C32 C28 C29 O1 76.8(8) . . . . ?
C7 C28 C29 O2 75.0(7) . . . . ?
C32 C28 C29 O2 -104.0(6) . . . . ?
C7 C28 C32 O3 10.7(11) . . . . ?
C29 C28 C32 O3 -170.4(7) . . . . ?
C7 C28 C32 O4 -168.8(6) . . . . ?
C29 C28 C32 O4 10.2(7) . . . . ?
C13 C12 C35 C40 72.1(8) . . . . ?
C11 C12 C35 C40 -108.1(7) . . . . ?
C13 C12 C35 C36 -105.5(7) . . . . ?
C11 C12 C35 C36 74.3(7) . . . . ?
C40 C35 C36 F1 -177.6(5) . . . . ?
C12 C35 C36 F1 0.2(8) . . . . ?
C40 C35 C36 C37 -1.3(9) . . . . ?
C12 C35 C36 C37 176.4(5) . . . . ?
F1 C36 C37 F2 -1.9(9) . . . . ?
C35 C36 C37 F2 -178.1(5) . . . . ?
F1 C36 C37 C38 177.7(6) . . . . ?
C35 C36 C37 C38 1.5(10) . . . . ?
F2 C37 C38 F3 -0.2(10) . . . . ?
C36 C37 C38 F3 -179.8(5) . . . . ?
F2 C37 C38 C39 179.0(6) . . . . ?
C36 C37 C38 C39 -0.6(10) . . . . ?
F3 C38 C39 F4 0.3(9) . . . . ?
C37 C38 C39 F4 -178.9(6) . . . . ?
F3 C38 C39 C40 178.9(5) . . . . ?
C37 C38 C39 C40 -0.3(10) . . . . ?
C36 C35 C40 C39 0.4(9) . . . . ?
C12 C35 C40 C39 -177.4(5) . . . . ?
C36 C35 C40 F5 -178.3(5) . . . . ?
C12 C35 C40 F5 3.9(9) . . . . ?
F4 C39 C40 C35 179.0(6) . . . . ?
C38 C39 C40 C35 0.4(10) . . . . ?
F4 C39 C40 F5 -2.3(9) . . . . ?
C38 C39 C40 F5 179.2(5) . . . . ?
C16 C17 C41 C42 77.2(6) . . . . ?
C18 C17 C41 C42 -91.6(5) . . . . ?
C16 C17 C41 C46 -105.9(5) . . . . ?
C18 C17 C41 C46 85.3(6) . . . . ?
C46 C41 C42 F6 -177.7(5) . . . . ?
C17 C41 C42 F6 -0.8(5) . . . . ?
C46 C41 C42 C43 0.0 . . . . ?
C17 C41 C42 C43 176.9(5) . . . . ?
F6 C42 C43 F7 0.9(5) . . . . ?
C41 C42 C43 F7 -176.8(5) . . . . ?
F6 C42 C43 C44 177.7(5) . . . . ?
C41 C42 C43 C44 0.0 . . . . ?
F7 C43 C44 F8 -2.1(6) . . . . ?
C42 C43 C44 F8 -178.9(5) . . . . ?
F7 C43 C44 C45 176.9(5) . . . . ?
C42 C43 C44 C45 0.0 . . . . ?
F8 C44 C45 F9 -2.8(6) . . . . ?
C43 C44 C45 F9 178.2(6) . . . . ?
F8 C44 C45 C46 178.9(5) . . . . ?
C43 C44 C45 C46 0.0 . . . . ?
F9 C45 C46 F10 0.3(6) . . . . ?
C44 C45 C46 F10 178.5(5) . . . . ?
F9 C45 C46 C41 -178.3(6) . . . . ?
C44 C45 C46 C41 0.0 . . . . ?
C42 C41 C46 F10 -178.5(5) . . . . ?
C17 C41 C46 F10 4.6(6) . . . . ?
C42 C41 C46 C45 0.0 . . . . ?
C17 C41 C46 C45 -177.0(4) . . . . ?
C21 C22 C47 C48 61.9(8) . . . . ?
C23 C22 C47 C48 -118.5(6) . . . . ?
C21 C22 C47 C52 -122.6(6) . . . . ?
C23 C22 C47 C52 57.0(7) . . . . ?
C52 C47 C48 F11 -176.3(5) . . . . ?
C22 C47 C48 F11 -0.5(8) . . . . ?
C52 C47 C48 C49 -1.4(9) . . . . ?
C22 C47 C48 C49 174.4(6) . . . . ?
F11 C48 C49 F12 0.9(9) . . . . ?
C47 C48 C49 F12 -174.0(5) . . . . ?
F11 C48 C49 C50 175.5(5) . . . . ?
C47 C48 C49 C50 0.6(10) . . . . ?
F12 C49 C50 F13 -5.8(10) . . . . ?
C48 C49 C50 F13 179.5(6) . . . . ?
F12 C49 C50 C51 175.0(6) . . . . ?
C48 C49 C50 C51 0.3(10) . . . . ?
F13 C50 C51 F14 -0.7(9) . . . . ?
C49 C50 C51 F14 178.6(6) . . . . ?
F13 C50 C51 C52 -179.6(5) . . . . ?
C49 C50 C51 C52 -0.3(10) . . . . ?
F14 C51 C52 F15 -0.5(8) . . . . ?
C50 C51 C52 F15 178.4(5) . . . . ?
F14 C51 C52 C47 -179.5(5) . . . . ?
C50 C51 C52 C47 -0.6(9) . . . . ?
C48 C47 C52 F15 -177.6(5) . . . . ?
C22 C47 C52 F15 6.5(8) . . . . ?
C48 C47 C52 C51 1.4(8) . . . . ?
C22 C47 C52 C51 -174.6(5) . . . . ?
C26 C27 C53 C57 168.2(5) . . . . ?
C3 C27 C53 C57 -9.9(9) . . . . ?
C26 C27 C53 C54 -8.8(9) . . . . ?
C3 C27 C53 C54 173.1(5) . . . . ?
C27 C53 C54 O5 -26.7(10) . . . . ?
C57 C53 C54 O5 156.2(6) . . . . ?
C27 C53 C54 O6 152.4(6) . . . . ?
C57 C53 C54 O6 -24.7(7) . . . . ?
C27 C53 C57 O7 115.2(7) . . . . ?
C54 C53 C57 O7 -67.5(8) . . . . ?
C27 C53 C57 O8 -64.1(7) . . . . ?
C54 C53 C57 O8 113.2(6) . . . . ?
C10 C11 N1 C8 2.2(6) . . . . ?
C12 C11 N1 C8 -178.8(5) . . . . ?
C9 C8 N1 C11 -2.5(6) . . . . ?
C7 C8 N1 C11 175.1(5) . . . . ?
C17 C16 N2 C13 171.8(5) . . . . ?
C15 C16 N2 C13 -5.1(6) . . . . ?
C12 C13 N2 C16 -176.6(6) . . . . ?
C14 C13 N2 C16 3.1(6) . . . . ?
C19 C18 N3 C21 2.6(6) . . . . ?
C17 C18 N3 C21 -172.5(5) . . . . ?
C22 C21 N3 C18 -179.8(5) . . . . ?
C20 C21 N3 C18 -0.5(6) . . . . ?
C25 C26 N4 C23 0.9(6) . . . . ?
C27 C26 N4 C23 -173.2(5) . . . . ?
C24 C23 N4 C26 0.3(6) . . . . ?
C22 C23 N4 C26 -174.7(5) . . . . ?
O1 C29 O2 C30 -0.5(10) . . . . ?
C28 C29 O2 C30 -179.8(6) . . . . ?
C31 C30 O2 C29 75.7(8) . . . . ?
O3 C32 O4 C33 0.6(10) . . . . ?
C28 C32 O4 C33 -179.9(6) . . . . ?
C34 C33 O4 C32 87.4(8) . . . . ?
O5 C54 O6 C55 7.7(9) . . . . ?
C53 C54 O6 C55 -171.4(5) . . . . ?
C56 C55 O6 C54 -175.0(6) . . . . ?
O7 C57 O8 C58 -4.3(9) . . . . ?
C53 C57 O8 C58 175.0(5) . . . . ?
C59 C58 O8 C57 179.1(6) . . . . ?

loop_
_cod_related_entry_id
_cod_related_entry_database
_cod_related_entry_code
1 ChemSpider 30653230
